data_2018235
loop_
_publ_author_name
'Karczmarzyk, Zbigniew'
'Lipi\'nska, Teodozja M.'
'Wysocki, Waldemar'
'Denisiuk, Monika'
'Piechocka, Katarzyna'

_publ_section_title
;
 Tosyl esters of cinchonidine and cinchonine alkaloids: the
 structure--reactivity relationship in the hydrolysis to 9-epibases
;
_journal_coeditor_code YF3003
_journal_issue 9
_journal_name_full 'Acta Crystallographica Section C'
_journal_page_first o346
_journal_page_last o349
_journal_paper_doi 10.1107/S0108270111027272
_journal_volume 67
_journal_year 2011
_chemical_formula_iupac 'C26 H28 N2 O3 S'
_chemical_formula_moiety 'C26 H28 N2 O3 S'
_chemical_formula_sum 'C26 H28 N2 O3 S'
_chemical_formula_weight 448.56
_chemical_melting_point_gt 407
_chemical_melting_point_lt 408
_chemical_name_common '<i>O</i>-Tosyl cinchonidine'
_chemical_name_systematic
;
<i>O</i>-Tosyl cinchonidine
;
_space_group_IT_number 19
_symmetry_cell_setting orthorhombic
_symmetry_space_group_name_Hall 'P 2ac 2ab'
_symmetry_space_group_name_H-M 'P 21 21 21'
_atom_sites_solution_hydrogens geom
_atom_sites_solution_primary direct
_atom_sites_solution_secondary difmap
_cell_angle_alpha 90.00
_cell_angle_beta 90.00
_cell_angle_gamma 90.00
_cell_formula_units_Z 4
_cell_length_a 9.4591(13)
_cell_length_b 10.094(2)
_cell_length_c 24.370(4)
_cell_measurement_reflns_used 25
_cell_measurement_temperature 293(2)
_cell_measurement_theta_max 34.59
_cell_measurement_theta_min 19.39
_cell_volume 2326.9(7)
_computing_cell_refinement 'KM4B8 (Ga\/ldecki <i>et al.</i>, 1996)'
_computing_data_collection 'KM4B8 (Ga\/ldecki <i>et al.</i>, 1996)'
_computing_data_reduction 'DATAPROC (Ga\/ldecki <i>et al.</i>, 1995)'
_computing_molecular_graphics 'ORTEP-3 for Windows (Farrugia, 1997)'
_computing_publication_material 'SHELXL97 (Sheldrick, 2008) and WinGX (Farrugia, 1997)'
_computing_structure_refinement 'SHELXL97 (Sheldrick, 2008)'
_computing_structure_solution 'SIR92 (Altomare <i>et al.</i>, 1993)'
_diffrn_ambient_temperature 293(2)
_diffrn_measured_fraction_theta_full 0.997
_diffrn_measured_fraction_theta_max 0.997
_diffrn_measurement_device_type 'Kuma KM-4 four-circle'
_diffrn_measurement_method \w-2\q
_diffrn_radiation_monochromator graphite
_diffrn_radiation_source 'fine-focus sealed tube'
_diffrn_radiation_type CuK\a
_diffrn_radiation_wavelength 1.54178
_diffrn_reflns_av_R_equivalents 0.0335
_diffrn_reflns_av_sigmaI/netI 0.2564
_diffrn_reflns_limit_h_max 12
_diffrn_reflns_limit_h_min -1
_diffrn_reflns_limit_k_max 12
_diffrn_reflns_limit_k_min -1
_diffrn_reflns_limit_l_max 1
_diffrn_reflns_limit_l_min -31
_diffrn_reflns_number 3726
_diffrn_reflns_theta_full 80.50
_diffrn_reflns_theta_max 80.50
_diffrn_reflns_theta_min 3.63
_diffrn_standards_decay_% 0.0
_diffrn_standards_interval_count 100
_diffrn_standards_number 2
_exptl_absorpt_coefficient_mu 1.476
_exptl_absorpt_correction_T_max 0.7475
_exptl_absorpt_correction_T_min 0.3629
_exptl_absorpt_correction_type multi-scan
_exptl_absorpt_process_details
;
(Blessing, 1995)
;
_exptl_crystal_colour colourless
_exptl_crystal_density_diffrn 1.280
_exptl_crystal_density_method 'not measured'
_exptl_crystal_description prism
_exptl_crystal_F_000 952
_exptl_crystal_size_max 0.45
_exptl_crystal_size_mid 0.40
_exptl_crystal_size_min 0.10
_refine_diff_density_max 0.296
_refine_diff_density_min -0.329
_refine_ls_abs_structure_details 'Flack (1983), 604 Friedel pairs'
_refine_ls_abs_structure_Flack 0.00(3)
_refine_ls_extinction_coef 0.0085(6)
_refine_ls_extinction_expression Fc^*^=kFc[1+0.001xFc^2^\l^3^/sin(2\q)]^-1/4^
_refine_ls_extinction_method SHELXL
_refine_ls_goodness_of_fit_ref 1.057
_refine_ls_hydrogen_treatment constr
_refine_ls_matrix_type full
_refine_ls_number_parameters 290
_refine_ls_number_reflns 3508
_refine_ls_number_restraints 1
_refine_ls_restrained_S_all 1.063
_refine_ls_R_factor_all 0.0792
_refine_ls_R_factor_gt 0.0638
_refine_ls_shift/su_max 0.000
_refine_ls_shift/su_mean 0.000
_refine_ls_structure_factor_coef Fsqd
_refine_ls_weighting_details 'calc w=1/[\s^2^(Fo^2^)+(0.0716P)^2^+0.0000P] where P=(Fo^2^+2Fc^2^)/3'
_refine_ls_weighting_scheme calc
_refine_ls_wR_factor_gt 0.1569
_refine_ls_wR_factor_ref 0.1672
_reflns_number_gt 1717
_reflns_number_total 3508
_reflns_threshold_expression I>2\s(I)
_cod_data_source_file yf3003.cif
_cod_data_source_block I
_cod_database_code 2018235

loop_
_symmetry_equiv_pos_as_xyz
'x, y, z'
'-x+1/2, -y, z+1/2'
'x+1/2, -y+1/2, -z'
'-x, y+1/2, -z+1/2'

loop_
_atom_site_type_symbol
_atom_site_label
_atom_site_fract_x
_atom_site_fract_y
_atom_site_fract_z
_atom_site_U_iso_or_equiv
_atom_site_adp_type
_atom_site_calc_flag
_atom_site_refinement_flags
_atom_site_occupancy
_atom_site_symmetry_multiplicity
S S1 0.26610(8) 0.23628(18) 0.50781(3) 0.0584(4) Uani d . 1 1
O O1 0.13605(17) 0.2196(4) 0.54796(7) 0.0527(10) Uani d . 1 1
O O2 0.3885(2) 0.1817(5) 0.53325(13) 0.0792(11) Uani d . 1 1
O O3 0.2180(3) 0.1881(5) 0.45660(9) 0.0796(13) Uani d . 1 1
N N1 0.0247(3) 0.2361(5) 0.69153(10) 0.0606(12) Uani d . 1 1
N N2 0.1832(4) -0.2170(6) 0.64076(15) 0.0820(13) Uani d . 1 1
C C2 -0.1152(5) 0.2772(8) 0.71136(19) 0.0762(17) Uani d . 1 1
H H21 -0.1241 0.2549 0.7499 0.114 Uiso calc R 1 1
H H22 -0.1877 0.2294 0.6914 0.114 Uiso calc R 1 1
C C3 -0.1385(5) 0.4302(8) 0.70376(19) 0.0769(17) Uani d . 1 1
H H31 -0.1545 0.4705 0.7398 0.115 Uiso calc R 1 1
C C4 -0.0003(5) 0.4837(7) 0.68019(16) 0.0751(15) Uani d . 1 1
H H41 -0.0086 0.5799 0.6759 0.113 Uiso calc R 1 1
C C5 0.1176(7) 0.4543(8) 0.7210(3) 0.0911(18) Uani d . 1 1
H H51 0.2055 0.4943 0.7089 0.137 Uiso calc R 1 1
H H52 0.0941 0.4894 0.7569 0.137 Uiso calc R 1 1
C C6 0.1323(5) 0.3043(8) 0.72352(19) 0.0808(19) Uani d . 1 1
H H61 0.2250 0.2794 0.7099 0.121 Uiso calc R 1 1
H H62 0.1258 0.2760 0.7615 0.121 Uiso calc R 1 1
C C7 0.0312(5) 0.4240(7) 0.62566(18) 0.0699(14) Uani d . 1 1
H H71 0.1224 0.4543 0.6125 0.105 Uiso calc R 1 1
H H72 -0.0405 0.4494 0.5992 0.105 Uiso calc R 1 1
C C8 0.0323(3) 0.2708(7) 0.63326(13) 0.0533(12) Uani d . 1 1
H H81 -0.0527 0.2356 0.6155 0.080 Uiso calc R 1 1
C C9 0.1605(3) 0.2041(7) 0.60660(12) 0.0523(14) Uani d . 1 1
H H91 0.2473 0.2506 0.6172 0.079 Uiso calc R 1 1
C C10 -0.2653(6) 0.4535(10) 0.6688(2) 0.129(4) Uani d D 1 1
H H101 -0.2555 0.4289 0.6322 0.193 Uiso calc R 1 1
C C11 -0.3844(8) 0.5018(11) 0.6816(3) 0.174(6) Uani d D 1 1
H H111 -0.4018 0.5286 0.7175 0.260 Uiso calc R 1 1
H H112 -0.4546 0.5104 0.6551 0.260 Uiso calc R 1 1
C C22 0.0722(5) -0.1587(8) 0.61875(19) 0.0738(16) Uani d . 1 1
H H221 -0.0056 -0.2112 0.6103 0.111 Uiso calc R 1 1
C C23 0.0636(4) -0.0230(7) 0.60731(18) 0.0612(12) Uani d . 1 1
H H231 -0.0180 0.0114 0.5915 0.092 Uiso calc R 1 1
C C24 0.1741(3) 0.0594(6) 0.61914(13) 0.0486(11) Uani d . 1 1
C C25 0.4215(3) 0.0725(9) 0.65689(16) 0.084(2) Uani d . 1 1
H H251 0.4264 0.1635 0.6511 0.125 Uiso calc R 1 1
C C26 0.5358(5) 0.0075(11) 0.6784(3) 0.109(3) Uani d . 1 1
H H261 0.6181 0.0547 0.6857 0.164 Uiso calc R 1 1
C C27 0.5314(7) -0.1256(11) 0.6895(4) 0.132(4) Uani d . 1 1
H H271 0.6090 -0.1668 0.7056 0.198 Uiso calc R 1 1
C C28 0.4142(5) -0.1977(10) 0.6771(2) 0.104(2) Uani d . 1 1
H H281 0.4130 -0.2879 0.6847 0.156 Uiso calc R 1 1
C C29 0.2941(5) -0.1380(8) 0.65287(18) 0.0695(17) Uani d . 1 1
C C30 0.2957(4) 0.0033(7) 0.64322(16) 0.0600(16) Uani d . 1 1
C C31 0.2856(3) 0.4081(6) 0.50317(14) 0.0527(12) Uani d . 1 1
C C32 0.3878(5) 0.4734(8) 0.5339(2) 0.0669(14) Uani d . 1 1
H H321 0.4496 0.4266 0.5563 0.100 Uiso calc R 1 1
C C33 0.3952(5) 0.6107(7) 0.5302(3) 0.0787(17) Uani d . 1 1
H H331 0.4611 0.6550 0.5517 0.118 Uiso calc R 1 1
C C34 0.3108(4) 0.6831(8) 0.4966(2) 0.0708(14) Uani d . 1 1
C C35 0.2132(4) 0.6138(8) 0.4643(3) 0.0728(16) Uani d . 1 1
H H351 0.1567 0.6600 0.4396 0.109 Uiso calc R 1 1
C C36 0.1993(4) 0.4792(7) 0.4684(2) 0.0666(15) Uani d . 1 1
H H361 0.1313 0.4355 0.4477 0.100 Uiso calc R 1 1
C C37 0.3242(6) 0.8314(8) 0.4920(3) 0.102(2) Uani d . 1 1
H H371 0.2936 0.8718 0.5256 0.153 Uiso calc R 1 1
H H372 0.2664 0.8626 0.4623 0.153 Uiso calc R 1 1
H H373 0.4210 0.8545 0.4852 0.153 Uiso calc R 1 1

loop_
_atom_site_aniso_label
_atom_site_aniso_U_11
_atom_site_aniso_U_22
_atom_site_aniso_U_33
_atom_site_aniso_U_12
_atom_site_aniso_U_13
_atom_site_aniso_U_23
S1 0.0641(4) 0.0481(11) 0.0630(4) 0.0020(6) 0.0156(3) 0.0066(8)
O1 0.0558(8) 0.053(3) 0.0492(8) -0.0007(17) 0.0054(6) 0.005(2)
O2 0.0639(10) 0.069(3) 0.1045(18) 0.019(2) 0.0194(12) 0.035(3)
O3 0.1084(17) 0.070(4) 0.0607(11) -0.009(3) 0.0235(12) -0.013(2)
N1 0.0870(14) 0.044(3) 0.0511(11) 0.004(3) 0.0104(10) -0.002(3)
N2 0.109(2) 0.049(3) 0.088(2) 0.002(3) 0.0007(18) 0.011(4)
C2 0.094(2) 0.059(5) 0.076(2) -0.008(4) 0.0252(19) -0.008(5)
C3 0.107(3) 0.060(5) 0.0631(19) 0.014(5) 0.020(2) -0.012(5)
C4 0.108(3) 0.038(4) 0.080(2) 0.006(4) 0.012(2) 0.004(4)
C5 0.127(3) 0.052(4) 0.094(3) -0.026(5) -0.007(3) -0.012(6)
C6 0.107(3) 0.072(6) 0.0630(18) 0.002(5) -0.0194(18) -0.009(5)
C7 0.103(3) 0.037(3) 0.069(2) 0.010(4) 0.0171(19) 0.004(4)
C8 0.0693(14) 0.040(4) 0.0505(13) 0.004(3) 0.0016(10) 0.004(4)
C9 0.0561(11) 0.048(4) 0.0533(14) -0.005(3) -0.0005(10) 0.006(3)
C10 0.122(3) 0.172(12) 0.092(3) 0.026(7) 0.019(3) 0.006(6)
C11 0.158(5) 0.207(17) 0.156(6) 0.074(9) -0.029(5) 0.017(9)
C22 0.091(2) 0.053(4) 0.077(2) -0.020(4) -0.006(2) 0.001(5)
C23 0.0681(16) 0.042(3) 0.073(2) -0.010(3) -0.0052(16) 0.013(4)
C24 0.0568(13) 0.038(3) 0.0508(14) -0.004(3) 0.0008(11) 0.000(3)
C25 0.0600(15) 0.103(7) 0.088(2) -0.002(3) -0.0134(15) 0.019(5)
C26 0.071(2) 0.134(10) 0.123(4) 0.014(5) -0.025(2) 0.040(7)
C27 0.094(3) 0.142(11) 0.159(6) 0.038(6) -0.035(4) 0.058(9)
C28 0.107(3) 0.098(7) 0.106(3) 0.030(5) -0.011(2) 0.026(6)
C29 0.0788(19) 0.064(5) 0.0659(19) 0.012(4) 0.0079(16) 0.012(4)
C30 0.0635(15) 0.060(5) 0.0568(16) 0.003(3) 0.0005(13) 0.009(4)
C31 0.0567(12) 0.043(3) 0.0578(14) 0.002(2) 0.0101(12) 0.005(3)
C32 0.0731(18) 0.060(4) 0.0677(19) -0.007(4) -0.0043(17) 0.011(5)
C33 0.084(2) 0.065(5) 0.087(3) -0.008(4) 0.000(2) 0.004(6)
C34 0.0757(17) 0.044(3) 0.093(2) -0.004(3) 0.0256(19) 0.013(5)
C35 0.0631(16) 0.055(4) 0.101(3) 0.009(3) -0.0026(18) 0.019(5)
C36 0.0586(15) 0.057(4) 0.084(2) -0.004(3) -0.0053(15) 0.019(5)
C37 0.104(3) 0.051(4) 0.150(5) -0.011(4) 0.025(4) 0.011(7)

loop_
_atom_type_symbol
_atom_type_description
_atom_type_scat_dispersion_real
_atom_type_scat_dispersion_imag
_atom_type_scat_source
C C 0.0181 0.0091 'International Tables Vol C Tables 4.2.6.8 and 6.1.1.4'
H H 0.0000 0.0000 'International Tables Vol C Tables 4.2.6.8 and 6.1.1.4'
N N 0.0311 0.0180 'International Tables Vol C Tables 4.2.6.8 and 6.1.1.4'
O O 0.0492 0.0322 'International Tables Vol C Tables 4.2.6.8 and 6.1.1.4'
S S 0.3331 0.5567 'International Tables Vol C Tables 4.2.6.8 and 6.1.1.4'

loop_
_geom_angle_atom_site_label_1
_geom_angle_atom_site_label_2
_geom_angle_atom_site_label_3
_geom_angle
O3 S1 O2 120.8(3)
O3 S1 O1 105.03(14)
O2 S1 O1 108.80(15)
O3 S1 C31 108.5(2)
O2 S1 C31 109.0(2)
O1 S1 C31 103.2(2)
C9 O1 S1 119.67(17)
C6 N1 C8 111.8(4)
C6 N1 C2 108.7(4)
C8 N1 C2 107.2(4)
C22 N2 C29 116.4(6)
N1 C2 C3 111.4(5)
N1 C2 H21 109.3
C3 C2 H21 109.3
N1 C2 H22 109.3
C3 C2 H22 109.3
H21 C2 H22 108.0
C10 C3 C4 114.7(4)
C10 C3 C2 109.6(6)
C4 C3 C2 105.8(4)
C10 C3 H31 108.9
C4 C3 H31 108.9
C2 C3 H31 108.9
C7 C4 C3 111.3(5)
C7 C4 C5 110.9(5)
C3 C4 C5 108.2(4)
C7 C4 H41 108.8
C3 C4 H41 108.8
C5 C4 H41 108.8
C6 C5 C4 106.7(6)
C6 C5 H51 110.4
C4 C5 H51 110.4
C6 C5 H52 110.4
C4 C5 H52 110.4
H51 C5 H52 108.6
N1 C6 C5 112.6(5)
N1 C6 H61 109.1
C5 C6 H61 109.1
N1 C6 H62 109.1
C5 C6 H62 109.1
H61 C6 H62 107.8
C4 C7 C8 107.3(4)
C4 C7 H71 110.3
C8 C7 H71 110.3
C4 C7 H72 110.3
C8 C7 H72 110.3
H71 C7 H72 108.5
N1 C8 C9 110.2(4)
N1 C8 C7 110.6(5)
C9 C8 C7 113.0(4)
N1 C8 H81 107.6
C9 C8 H81 107.6
C7 C8 H81 107.6
O1 C9 C24 108.6(5)
O1 C9 C8 104.1(3)
C24 C9 C8 114.2(4)
O1 C9 H91 109.9
C24 C9 H91 109.9
C8 C9 H91 109.9
C11 C10 C3 129.5(6)
C11 C10 H101 115.2
C3 C10 H101 115.2
C10 C11 H111 120.0
C10 C11 H112 120.0
H111 C11 H112 120.0
N2 C22 C23 124.3(6)
N2 C22 H221 117.8
C23 C22 H221 117.8
C24 C23 C22 120.6(5)
C24 C23 H231 119.7
C22 C23 H231 119.7
C23 C24 C30 117.9(6)
C23 C24 C9 119.0(4)
C30 C24 C9 123.1(4)
C26 C25 C30 121.1(7)
C26 C25 H251 119.5
C30 C25 H251 119.5
C27 C26 C25 121.4(7)
C27 C26 H261 119.3
C25 C26 H261 119.3
C28 C27 C26 120.3(7)
C28 C27 H271 119.9
C26 C27 H271 119.9
C27 C28 C29 121.3(8)
C27 C28 H281 119.3
C29 C28 H281 119.3
N2 C29 C28 117.6(7)
N2 C29 C30 123.7(5)
C28 C29 C30 118.7(6)
C24 C30 C25 125.7(6)
C24 C30 C29 117.1(5)
C25 C30 C29 117.1(5)
C36 C31 C32 119.7(6)
C36 C31 S1 119.6(4)
C32 C31 S1 120.6(4)
C33 C32 C31 118.2(6)
C33 C32 H321 120.9
C31 C32 H321 120.9
C34 C33 C32 123.1(6)
C34 C33 H331 118.4
C32 C33 H331 118.4
C33 C34 C35 117.2(6)
C33 C34 C37 122.1(6)
C35 C34 C37 120.7(6)
C36 C35 C34 121.2(6)
C36 C35 H351 119.4
C34 C35 H351 119.4
C35 C36 C31 120.4(6)
C35 C36 H361 119.8
C31 C36 H361 119.8
C34 C37 H371 109.5
C34 C37 H372 109.5
H371 C37 H372 109.5
C34 C37 H373 109.5
H371 C37 H373 109.5
H372 C37 H373 109.5

loop_
_geom_bond_atom_site_label_1
_geom_bond_atom_site_label_2
_geom_bond_distance
S1 O3 1.414(3)
S1 O2 1.424(3)
S1 O1 1.5807(18)
S1 C31 1.748(6)
O1 C9 1.456(4)
N1 C6 1.455(6)
N1 C8 1.464(4)
N1 C2 1.468(5)
N2 C22 1.317(6)
N2 C29 1.351(8)
C2 C3 1.571(10)
C2 H21 0.9700
C2 H22 0.9700
C3 C10 1.490(7)
C3 C4 1.526(6)
C3 H31 0.9800
C4 C7 1.489(6)
C4 C5 1.523(7)
C4 H41 0.9800
C5 C6 1.521(10)
C5 H51 0.9700
C5 H52 0.9700
C6 H61 0.9700
C6 H62 0.9700
C7 C8 1.557(7)
C7 H71 0.9700
C7 H72 0.9700
C8 C9 1.532(5)
C8 H81 0.9800
C9 C24 1.498(8)
C9 H91 0.9800
C10 C11 1.267(4)
C10 H101 0.9300
C11 H111 0.9300
C11 H112 0.9300
C22 C23 1.401(8)
C22 H221 0.9300
C23 C24 1.367(7)
C23 H231 0.9300
C24 C30 1.410(5)
C25 C26 1.369(7)
C25 C30 1.420(7)
C25 H251 0.9300
C26 C27 1.372(12)
C26 H261 0.9300
C27 C28 1.360(10)
C27 H271 0.9300
C28 C29 1.416(7)
C28 H281 0.9300
C29 C30 1.445(10)
C31 C36 1.377(6)
C31 C32 1.389(6)
C32 C33 1.390(9)
C32 H321 0.9300
C33 C34 1.357(7)
C33 H331 0.9300
C34 C35 1.401(7)
C34 C37 1.507(9)
C35 C36 1.368(9)
C35 H351 0.9300
C36 H361 0.9300
C37 H371 0.9600
C37 H372 0.9600
C37 H373 0.9600

loop_
_geom_hbond_atom_site_label_D
_geom_hbond_atom_site_label_H
_geom_hbond_atom_site_label_A
_geom_hbond_site_symmetry_A
_geom_hbond_distance_DH
_geom_hbond_distance_HA
_geom_hbond_distance_DA
_geom_hbond_angle_DHA
_geom_hbond_publ_flag
C32 H321 O2 . 0.93 2.60 2.944(9) 103 y
C10 H101 O3 3_456 0.93 2.48 3.377(7) 163 y
C11 H111 CgA 4_556 0.93 2.98 3.775(8) 144 y
C23 H231 CgB 3_456 0.93 2.87 3.619(5) 138 y
C37 H371 CgC 1_565 0.96 2.81 3.746(7) 165 y

loop_
_geom_torsion_atom_site_label_1
_geom_torsion_atom_site_label_2
_geom_torsion_atom_site_label_3
_geom_torsion_atom_site_label_4
_geom_torsion
O3 S1 O1 C9 153.6(5)
O2 S1 O1 C9 22.9(5)
C31 S1 O1 C9 -92.8(5)
C6 N1 C2 C3 61.5(6)
C8 N1 C2 C3 -59.5(6)
N1 C2 C3 C10 121.6(4)
N1 C2 C3 C4 -2.6(6)
C10 C3 C4 C7 -58.8(7)
C2 C3 C4 C7 62.1(6)
C10 C3 C4 C5 179.1(6)
C2 C3 C4 C5 -60.0(6)
C7 C4 C5 C6 -57.0(7)
C3 C4 C5 C6 65.4(7)
C8 N1 C6 C5 60.9(7)
C2 N1 C6 C5 -57.2(6)
C4 C5 C6 N1 -5.3(7)
C3 C4 C7 C8 -55.9(6)
C5 C4 C7 C8 64.6(6)
C6 N1 C8 C9 73.5(6)
C2 N1 C8 C9 -167.4(4)
C6 N1 C8 C7 -52.2(5)
C2 N1 C8 C7 66.8(5)
C4 C7 C8 N1 -8.8(5)
C4 C7 C8 C9 -132.9(3)
S1 O1 C9 C24 -90.4(4)
S1 O1 C9 C8 147.6(4)
N1 C8 C9 O1 166.6(5)
C7 C8 C9 O1 -69.0(5)
N1 C8 C9 C24 48.4(6)
C7 C8 C9 C24 172.8(3)
C4 C3 C10 C11 -130.2(10)
C2 C3 C10 C11 111.0(11)
C29 N2 C22 C23 0.3(7)
N2 C22 C23 C24 -0.4(8)
C22 C23 C24 C30 -0.2(7)
C22 C23 C24 C9 -179.6(4)
O1 C9 C24 C23 -59.7(4)
C8 C9 C24 C23 55.9(5)
O1 C9 C24 C30 120.9(3)
C8 C9 C24 C30 -123.5(3)
C30 C25 C26 C27 -2.5(11)
C25 C26 C27 C28 2.8(14)
C26 C27 C28 C29 -0.3(13)
C22 N2 C29 C28 179.3(4)
C22 N2 C29 C30 0.3(7)
C27 C28 C29 N2 178.6(6)
C27 C28 C29 C30 -2.3(9)
C23 C24 C30 C25 178.2(4)
C9 C24 C30 C25 -2.4(6)
C23 C24 C30 C29 0.7(6)
C9 C24 C30 C29 -179.9(4)
C26 C25 C30 C24 -177.6(5)
C26 C25 C30 C29 -0.2(7)
N2 C29 C30 C24 -0.8(7)
C28 C29 C30 C24 -179.8(4)
N2 C29 C30 C25 -178.5(4)
C28 C29 C30 C25 2.5(7)
O3 S1 C31 C36 30.4(3)
O2 S1 C31 C36 163.9(3)
O1 S1 C31 C36 -80.6(3)
O3 S1 C31 C32 -149.1(3)
O2 S1 C31 C32 -15.7(4)
O1 S1 C31 C32 99.8(3)
C36 C31 C32 C33 2.8(7)
S1 C31 C32 C33 -177.6(5)
C31 C32 C33 C34 -2.4(9)
C32 C33 C34 C35 -0.4(8)
C32 C33 C34 C37 -178.0(6)
C33 C34 C35 C36 2.9(8)
C37 C34 C35 C36 -179.5(6)
C34 C35 C36 C31 -2.5(9)
C32 C31 C36 C35 -0.4(7)
S1 C31 C36 C35 -180.0(4)

loop_
_cod_related_entry_id
_cod_related_entry_database
_cod_related_entry_code
1 ChemSpider 30654334
